data_4333640
loop_
_publ_author_name
'Lisa M. Manus'
'Robert J. Holbrook'
'Tulay A. Atesin'
'Marie C. Heffern'
'Allison S. Harney'
'Amanda L. Eckermann'
'Thomas J. Meade'

_publ_section_title
;
 Axial Ligand Exchange of N-heterocyclic Cobalt(III) Schiff Base
 Complexes: Molecular Structure and NMR Solution Dynamics
;
_journal_name_full 'Inorganic Chemistry'
_journal_page_first 1069
_journal_page_last 1076
_journal_paper_doi 10.1021/ic302379j
_journal_volume 52
_journal_year 2013
_chemical_formula_moiety 'C20 H30 Co N6 O2, C24 H20 B, 2(C2 H6 O) '
_chemical_formula_sum 'C48 H62 B Co N6 O4'
_chemical_formula_weight 856.78
_space_group_IT_number 14
_symmetry_cell_setting monoclinic
_symmetry_space_group_name_Hall '-P 2ybc'
_symmetry_space_group_name_H-M 'P 1 21/c 1'
_atom_sites_solution_hydrogens geom
_atom_sites_solution_primary direct
_atom_sites_solution_secondary difmap
_audit_creation_method SHELXL-97
_cell_angle_alpha 90.00
_cell_angle_beta 97.6470(18)
_cell_angle_gamma 90.00
_cell_formula_units_Z 4
_cell_length_a 13.9254(5)
_cell_length_b 18.0542(6)
_cell_length_c 17.8151(6)
_cell_measurement_reflns_used 9722
_cell_measurement_temperature 100(2)
_cell_measurement_theta_max 29.96
_cell_measurement_theta_min 2.26
_cell_volume 4439.1(3)
_computing_cell_refinement 'Bruker SAINT'
_computing_data_collection 'Bruker APEX2'
_computing_data_reduction 'Bruker SAINT'
_computing_molecular_graphics 'Bruker SHELXTL'
_computing_publication_material 'Bruker SHELXTL'
_computing_structure_refinement 'SHELXL-97 (Sheldrick, 2008)'
_computing_structure_solution 'SHELXS-97 (Sheldrick, 2008)'
_diffrn_ambient_temperature 100(2)
_diffrn_measured_fraction_theta_full 0.991
_diffrn_measured_fraction_theta_max 0.991
_diffrn_measurement_device_type 'Bruker APEX-II CCD'
_diffrn_measurement_method '\f and \w scans'
_diffrn_radiation_monochromator graphite
_diffrn_radiation_source 'fine-focus sealed tube'
_diffrn_radiation_type MoK\a
_diffrn_radiation_wavelength 0.71073
_diffrn_reflns_av_R_equivalents 0.0504
_diffrn_reflns_av_sigmaI/netI 0.0467
_diffrn_reflns_limit_h_max 19
_diffrn_reflns_limit_h_min -19
_diffrn_reflns_limit_k_max 25
_diffrn_reflns_limit_k_min -24
_diffrn_reflns_limit_l_max 25
_diffrn_reflns_limit_l_min -23
_diffrn_reflns_number 76376
_diffrn_reflns_theta_full 30.03
_diffrn_reflns_theta_max 30.03
_diffrn_reflns_theta_min 1.48
_diffrn_standards_number 0
_exptl_absorpt_coefficient_mu 0.437
_exptl_absorpt_correction_T_max 0.9631
_exptl_absorpt_correction_T_min 0.8904
_exptl_absorpt_correction_type numerical
_exptl_absorpt_process_details face-indexed
_exptl_crystal_colour orange
_exptl_crystal_density_diffrn 1.282
_exptl_crystal_description tabular
_exptl_crystal_F_000 1824
_exptl_crystal_size_max 0.39
_exptl_crystal_size_mid 0.28
_exptl_crystal_size_min 0.13
_refine_diff_density_max 1.032
_refine_diff_density_min -0.634
_refine_diff_density_rms 0.071
_refine_ls_extinction_method none
_refine_ls_goodness_of_fit_ref 1.302
_refine_ls_hydrogen_treatment constr
_refine_ls_matrix_type full
_refine_ls_number_parameters 581
_refine_ls_number_reflns 12872
_refine_ls_number_restraints 75
_refine_ls_restrained_S_all 1.321
_refine_ls_R_factor_all 0.0749
_refine_ls_R_factor_gt 0.0479
_refine_ls_shift/su_max 0.009
_refine_ls_shift/su_mean 0.000
_refine_ls_structure_factor_coef Fsqd
_refine_ls_weighting_details 'calc w=1/[\s^2^(Fo^2^)+(0.0660P)^2^+0.0000P] where P=(Fo^2^+2Fc^2^)/3'
_refine_ls_weighting_scheme calc
_refine_ls_wR_factor_gt 0.1297
_refine_ls_wR_factor_ref 0.1437
_reflns_number_gt 9315
_reflns_number_total 12872
_reflns_threshold_expression >2sigma(I)
_cod_data_source_file ic302379j_si_002_4.cif
_cod_data_source_block Co(acacen)(NMeIm)2
_cod_database_code 4333640

loop_
_symmetry_equiv_pos_as_xyz
'x, y, z'
'-x, y+1/2, -z+1/2'
'-x, -y, -z'
'x, -y-1/2, z-1/2'

loop_
_atom_site_label
_atom_site_type_symbol
_atom_site_fract_x
_atom_site_fract_y
_atom_site_fract_z
_atom_site_U_iso_or_equiv
_atom_site_adp_type
_atom_site_occupancy
_atom_site_symmetry_multiplicity
_atom_site_calc_flag
_atom_site_refinement_flags
_atom_site_disorder_assembly
_atom_site_disorder_group
Co1 Co 0.175505(16) 0.994700(13) 0.292767(12) 0.01528(8) Uani 1 1 d . . .
O1 O 0.03944(9) 0.97962(7) 0.27386(7) 0.0187(3) Uani 1 1 d . . .
O2 O 0.14398(9) 1.08950(7) 0.25044(6) 0.0183(3) Uani 1 1 d . . .
N1 N 0.20339(11) 0.89799(8) 0.33138(8) 0.0181(3) Uani 1 1 d . . .
N2 N 0.31097(10) 1.01291(8) 0.31304(8) 0.0171(3) Uani 1 1 d . . .
N3 N 0.16133(10) 1.03186(8) 0.39293(8) 0.0167(3) Uani 1 1 d . . .
N4 N 0.15514(11) 1.10830(8) 0.48795(8) 0.0183(3) Uani 1 1 d . . .
N5 N 0.18933(11) 0.95634(8) 0.19305(8) 0.0194(3) Uani 1 1 d . . .
N6 N 0.24351(11) 0.93484(9) 0.08482(8) 0.0220(3) Uani 1 1 d . . .
C1 C -0.00548(13) 0.92217(10) 0.29589(9) 0.0194(4) Uani 1 1 d . . .
C2 C 0.03859(14) 0.85975(10) 0.32885(10) 0.0226(4) Uani 1 1 d . . .
H2 H -0.0024 0.8221 0.3440 0.027 Uiso 1 1 calc R . .
C3 C 0.14009(14) 0.84670(10) 0.34220(10) 0.0216(4) Uani 1 1 d . . .
C4 C 0.30664(13) 0.88196(10) 0.33587(10) 0.0213(4) Uani 1 1 d . . .
H4A H 0.3217 0.8634 0.2865 0.026 Uiso 1 1 calc R . .
H4B H 0.3252 0.8434 0.3746 0.026 Uiso 1 1 calc R . .
C5 C 0.36230(13) 0.95243(10) 0.35677(10) 0.0209(4) Uani 1 1 d . . .
H5A H 0.3653 0.9622 0.4117 0.025 Uiso 1 1 calc R . .
H5B H 0.4293 0.9481 0.3443 0.025 Uiso 1 1 calc R . .
C6 C 0.35527(13) 1.07439(10) 0.29890(9) 0.0186(4) Uani 1 1 d . . .
C7 C 0.30513(13) 1.13482(10) 0.26026(9) 0.0201(4) Uani 1 1 d . . .
H7 H 0.3432 1.1759 0.2486 0.024 Uiso 1 1 calc R . .
C8 C 0.20741(13) 1.13945(10) 0.23832(9) 0.0183(4) Uani 1 1 d . . .
C9 C -0.11372(13) 0.92677(11) 0.28028(10) 0.0249(4) Uani 1 1 d . . .
H9A H -0.1355 0.9736 0.3001 0.037 Uiso 1 1 calc R . .
H9B H -0.1423 0.8853 0.3050 0.037 Uiso 1 1 calc R . .
H9C H -0.1341 0.9244 0.2255 0.037 Uiso 1 1 calc R . .
C10 C 0.17357(16) 0.77114(11) 0.37024(14) 0.0350(5) Uani 1 1 d . . .
H10A H 0.2111 0.7481 0.3337 0.052 Uiso 1 1 calc R . .
H10B H 0.1171 0.7402 0.3759 0.052 Uiso 1 1 calc R . .
H10C H 0.2142 0.7759 0.4193 0.052 Uiso 1 1 calc R . .
C11 C 0.46256(14) 1.08308(11) 0.32164(11) 0.0258(4) Uani 1 1 d . . .
H11A H 0.4802 1.0644 0.3733 0.039 Uiso 1 1 calc R . .
H11B H 0.4800 1.1356 0.3197 0.039 Uiso 1 1 calc R . .
H11C H 0.4974 1.0549 0.2868 0.039 Uiso 1 1 calc R . .
C12 C 0.16412(15) 1.20727(10) 0.19785(10) 0.0251(4) Uani 1 1 d . . .
H12A H 0.1342 1.1936 0.1468 0.038 Uiso 1 1 calc R . .
H12B H 0.2152 1.2440 0.1943 0.038 Uiso 1 1 calc R . .
H12C H 0.1149 1.2284 0.2261 0.038 Uiso 1 1 calc R . .
C13 C 0.17690(12) 1.10077(10) 0.41724(9) 0.0176(4) Uani 1 1 d . . .
H13 H 0.2003 1.1395 0.3885 0.021 Uiso 1 1 calc R . .
C14 C 0.12498(14) 1.04094(11) 0.51065(10) 0.0239(4) Uani 1 1 d . . .
H14 H 0.1054 1.0293 0.5584 0.029 Uiso 1 1 calc R . .
C15 C 0.12852(14) 0.99393(10) 0.45178(10) 0.0231(4) Uani 1 1 d . . .
H15 H 0.1112 0.9430 0.4511 0.028 Uiso 1 1 calc R . .
C16 C 0.16547(14) 1.17555(10) 0.53367(10) 0.0228(4) Uani 1 1 d . . .
H16A H 0.2180 1.1690 0.5756 0.034 Uiso 1 1 calc R . .
H16B H 0.1047 1.1855 0.5540 0.034 Uiso 1 1 calc R . .
H16C H 0.1806 1.2173 0.5021 0.034 Uiso 1 1 calc R . .
C17 C 0.25196(13) 0.97692(11) 0.14734(9) 0.0198(4) Uani 1 1 d . . .
H17 H 0.2970 1.0163 0.1575 0.024 Uiso 1 1 calc R . .
C18 C 0.17324(15) 0.88346(11) 0.09186(11) 0.0273(4) Uani 1 1 d . . .
H18 H 0.1519 0.8454 0.0567 0.033 Uiso 1 1 calc R . .
C19 C 0.13967(14) 0.89701(11) 0.15854(10) 0.0248(4) Uani 1 1 d . . .
H19 H 0.0900 0.8700 0.1782 0.030 Uiso 1 1 calc R . .
C20 C 0.30182(15) 0.94094(12) 0.02236(10) 0.0290(4) Uani 1 1 d . . .
H20A H 0.2683 0.9727 -0.0174 0.043 Uiso 1 1 calc R . .
H20B H 0.3112 0.8916 0.0016 0.043 Uiso 1 1 calc R . .
H20C H 0.3650 0.9626 0.0411 0.043 Uiso 1 1 calc R . .
C21 C 0.34834(13) 0.30589(10) 0.49305(9) 0.0191(4) Uani 1 1 d . . .
C22 C 0.30512(14) 0.28904(11) 0.41907(10) 0.0230(4) Uani 1 1 d . . .
H22 H 0.3406 0.2600 0.3878 0.028 Uiso 1 1 calc R . .
C23 C 0.21311(15) 0.31295(11) 0.38985(11) 0.0297(5) Uani 1 1 d . . .
H23 H 0.1872 0.3006 0.3394 0.036 Uiso 1 1 calc R . .
C24 C 0.15867(15) 0.35502(12) 0.43414(11) 0.0301(5) Uani 1 1 d . . .
H24 H 0.0959 0.3721 0.4142 0.036 Uiso 1 1 calc R . .
C25 C 0.19761(14) 0.37151(11) 0.50794(11) 0.0255(4) Uani 1 1 d . . .
H25 H 0.1611 0.3996 0.5392 0.031 Uiso 1 1 calc R . .
C26 C 0.28953(13) 0.34713(10) 0.53616(10) 0.0216(4) Uani 1 1 d . . .
H26 H 0.3142 0.3588 0.5871 0.026 Uiso 1 1 calc R . .
C27 C 0.43123(13) 0.19935(10) 0.57518(10) 0.0190(4) Uani 1 1 d . . .
C28 C 0.40737(13) 0.13342(11) 0.53507(10) 0.0216(4) Uani 1 1 d . . .
H28 H 0.4134 0.1320 0.4826 0.026 Uiso 1 1 calc R . .
C29 C 0.37547(13) 0.07033(11) 0.56860(11) 0.0242(4) Uani 1 1 d . . .
H29 H 0.3603 0.0271 0.5390 0.029 Uiso 1 1 calc R . .
C30 C 0.36560(14) 0.07002(11) 0.64489(11) 0.0253(4) Uani 1 1 d . . .
H30 H 0.3431 0.0271 0.6679 0.030 Uiso 1 1 calc R . .
C31 C 0.38917(14) 0.13347(11) 0.68700(10) 0.0250(4) Uani 1 1 d . . .
H31 H 0.3831 0.1343 0.7395 0.030 Uiso 1 1 calc R . .
C32 C 0.42178(13) 0.19624(10) 0.65239(10) 0.0217(4) Uani 1 1 d . . .
H32 H 0.4383 0.2389 0.6826 0.026 Uiso 1 1 calc R . .
C33 C 0.52550(13) 0.25896(11) 0.46540(9) 0.0209(4) Uani 1 1 d . . .
C34 C 0.59301(14) 0.20186(12) 0.46979(11) 0.0275(4) Uani 1 1 d . . .
H34 H 0.5945 0.1672 0.5101 0.033 Uiso 1 1 calc R . .
C35 C 0.65896(15) 0.19316(13) 0.41739(12) 0.0350(5) Uani 1 1 d . . .
H35 H 0.7041 0.1534 0.4229 0.042 Uiso 1 1 calc R . .
C36 C 0.65847(16) 0.24215(14) 0.35789(12) 0.0382(6) Uani 1 1 d . . .
H36 H 0.7037 0.2371 0.3227 0.046 Uiso 1 1 calc R . .
C37 C 0.59139(17) 0.29847(13) 0.35045(12) 0.0378(5) Uani 1 1 d . . .
H37 H 0.5888 0.3317 0.3089 0.045 Uiso 1 1 calc R . .
C38 C 0.52719(15) 0.30701(12) 0.40350(11) 0.0292(4) Uani 1 1 d . . .
H38 H 0.4826 0.3471 0.3976 0.035 Uiso 1 1 calc R . .
C39 C 0.51321(13) 0.33850(10) 0.58523(9) 0.0188(4) Uani 1 1 d . . .
C40 C 0.58814(13) 0.32146(10) 0.64375(10) 0.0222(4) Uani 1 1 d . . .
H40 H 0.6005 0.2709 0.6562 0.027 Uiso 1 1 calc R . .
C41 C 0.64480(14) 0.37498(11) 0.68420(10) 0.0256(4) Uani 1 1 d . . .
H41 H 0.6949 0.3606 0.7230 0.031 Uiso 1 1 calc R . .
C42 C 0.62861(14) 0.44942(11) 0.66825(10) 0.0240(4) Uani 1 1 d . . .
H42 H 0.6672 0.4864 0.6957 0.029 Uiso 1 1 calc R . .
C43 C 0.55539(14) 0.46886(11) 0.61174(10) 0.0242(4) Uani 1 1 d . . .
H43 H 0.5430 0.5196 0.6003 0.029 Uiso 1 1 calc R . .
C44 C 0.49964(13) 0.41431(11) 0.57142(10) 0.0223(4) Uani 1 1 d . . .
H44 H 0.4499 0.4293 0.5326 0.027 Uiso 1 1 calc R . .
O3 O 0.94976(15) 0.12082(11) 0.19375(11) 0.0679(6) Uani 1 1 d D . .
H3 H 0.9988 0.0980 0.2145 0.102 Uiso 1 1 calc R . .
C45 C 0.89976(17) 0.07600(13) 0.13568(12) 0.0375(5) Uani 1 1 d D . .
H45A H 0.8436 0.1038 0.1099 0.045 Uiso 1 1 calc R . .
H45B H 0.8748 0.0312 0.1587 0.045 Uiso 1 1 calc R . .
C46 C 0.96313(18) 0.05324(15) 0.07879(13) 0.0462(6) Uani 1 1 d D . .
H46A H 0.9882 0.0974 0.0560 0.069 Uiso 1 1 calc R . .
H46B H 0.9256 0.0235 0.0392 0.069 Uiso 1 1 calc R . .
H46C H 1.0174 0.0238 0.1037 0.069 Uiso 1 1 calc R . .
O4A O 0.8430(2) 0.11058(19) 0.32583(18) 0.0434(10) Uani 0.515(4) 1 d PDU A 1
H4OA H 0.8631 0.1099 0.2834 0.065 Uiso 0.515(4) 1 calc PR A 1
C47A C 0.9190(9) 0.1395(6) 0.3830(7) 0.048(3) Uani 0.515(4) 1 d PDU A 1
H47A H 0.8950 0.1396 0.4329 0.058 Uiso 0.515(4) 1 calc PR A 1
H47B H 0.9759 0.1062 0.3865 0.058 Uiso 0.515(4) 1 calc PR A 1
C48A C 0.9474(7) 0.2100(4) 0.3671(3) 0.0410(16) Uani 0.515(4) 1 d PDU A 1
H48A H 0.9793 0.2092 0.3213 0.062 Uiso 0.515(4) 1 calc PR A 1
H48B H 0.9926 0.2287 0.4097 0.062 Uiso 0.515(4) 1 calc PR A 1
H48C H 0.8904 0.2423 0.3590 0.062 Uiso 0.515(4) 1 calc PR A 1
O4B O 0.8900(4) 0.2131(3) 0.2943(2) 0.0806(17) Uani 0.485(4) 1 d PDU A 2
H4OB H 0.9026 0.1785 0.2656 0.121 Uiso 0.485(4) 1 calc PR A 2
C47B C 0.9421(12) 0.1971(7) 0.3794(8) 0.157(6) Uani 0.485(4) 1 d PDU A 2
H47C H 1.0130 0.2051 0.3848 0.189 Uiso 0.485(4) 1 calc PR A 2
H47D H 0.9135 0.2264 0.4178 0.189 Uiso 0.485(4) 1 calc PR A 2
C48B C 0.9177(10) 0.1221(6) 0.3811(6) 0.040(3) Uani 0.485(4) 1 d PDU A 2
H48D H 0.8482 0.1161 0.3642 0.059 Uiso 0.485(4) 1 calc PR A 2
H48E H 0.9330 0.1033 0.4330 0.059 Uiso 0.485(4) 1 calc PR A 2
H48F H 0.9547 0.0943 0.3475 0.059 Uiso 0.485(4) 1 calc PR A 2
B1 B 0.45508(15) 0.27500(12) 0.53043(10) 0.0188(4) Uani 1 1 d . . .

loop_
_atom_site_aniso_label
_atom_site_aniso_U_11
_atom_site_aniso_U_22
_atom_site_aniso_U_33
_atom_site_aniso_U_23
_atom_site_aniso_U_13
_atom_site_aniso_U_12
Co1 0.01516(14) 0.01746(14) 0.01345(12) -0.00026(8) 0.00279(9) -0.00020(9)
O1 0.0160(6) 0.0228(7) 0.0174(6) -0.0004(5) 0.0030(5) -0.0016(5)
O2 0.0180(6) 0.0199(7) 0.0172(6) 0.0014(5) 0.0026(5) 0.0003(5)
N1 0.0177(8) 0.0186(8) 0.0181(7) 0.0001(5) 0.0023(6) 0.0004(6)
N2 0.0143(7) 0.0206(8) 0.0164(7) 0.0000(5) 0.0023(5) 0.0015(6)
N3 0.0148(7) 0.0201(8) 0.0154(7) 0.0006(5) 0.0028(5) -0.0007(6)
N4 0.0189(8) 0.0210(8) 0.0154(7) -0.0030(5) 0.0036(5) -0.0026(6)
N5 0.0179(8) 0.0223(8) 0.0180(7) -0.0024(6) 0.0023(6) -0.0013(6)
N6 0.0258(9) 0.0236(8) 0.0177(7) -0.0022(6) 0.0069(6) -0.0008(7)
C1 0.0186(9) 0.0237(10) 0.0165(8) -0.0061(7) 0.0048(6) -0.0049(8)
C2 0.0229(10) 0.0216(10) 0.0244(9) -0.0022(7) 0.0069(7) -0.0068(8)
C3 0.0250(10) 0.0182(9) 0.0220(9) 0.0006(7) 0.0039(7) -0.0029(8)
C4 0.0204(10) 0.0205(9) 0.0230(9) 0.0015(7) 0.0034(7) 0.0039(7)
C5 0.0185(9) 0.0215(10) 0.0220(9) 0.0030(7) -0.0005(7) 0.0009(7)
C6 0.0183(9) 0.0224(9) 0.0158(8) -0.0024(6) 0.0052(6) -0.0019(7)
C7 0.0230(10) 0.0187(9) 0.0200(8) 0.0015(7) 0.0084(7) -0.0031(7)
C8 0.0245(10) 0.0178(9) 0.0133(7) -0.0001(6) 0.0057(6) 0.0003(7)
C9 0.0213(10) 0.0295(11) 0.0242(9) -0.0031(7) 0.0043(7) -0.0047(8)
C10 0.0309(12) 0.0193(10) 0.0543(14) 0.0082(9) 0.0041(10) -0.0021(9)
C11 0.0197(10) 0.0281(11) 0.0305(10) -0.0020(8) 0.0062(7) -0.0041(8)
C12 0.0316(11) 0.0218(10) 0.0220(9) 0.0042(7) 0.0044(8) 0.0033(8)
C13 0.0168(9) 0.0203(9) 0.0164(8) 0.0007(6) 0.0045(6) 0.0002(7)
C14 0.0290(11) 0.0274(11) 0.0167(8) 0.0000(7) 0.0077(7) -0.0084(8)
C15 0.0299(11) 0.0217(10) 0.0186(8) -0.0004(7) 0.0065(7) -0.0084(8)
C16 0.0258(10) 0.0236(10) 0.0198(8) -0.0056(7) 0.0062(7) -0.0024(8)
C17 0.0199(9) 0.0229(9) 0.0166(8) -0.0002(7) 0.0030(7) -0.0013(8)
C18 0.0338(11) 0.0263(10) 0.0228(9) -0.0075(7) 0.0076(8) -0.0052(9)
C19 0.0269(11) 0.0258(10) 0.0223(9) -0.0040(7) 0.0056(7) -0.0053(8)
C20 0.0335(12) 0.0357(12) 0.0201(9) -0.0052(8) 0.0124(8) -0.0023(9)
C21 0.0224(10) 0.0198(9) 0.0156(8) 0.0022(6) 0.0047(6) -0.0030(7)
C22 0.0267(10) 0.0245(10) 0.0180(8) 0.0012(7) 0.0034(7) -0.0020(8)
C23 0.0363(12) 0.0295(11) 0.0207(9) 0.0050(8) -0.0056(8) -0.0033(9)
C24 0.0242(11) 0.0297(11) 0.0339(11) 0.0072(8) -0.0059(8) 0.0021(9)
C25 0.0228(10) 0.0223(10) 0.0318(10) 0.0013(8) 0.0048(8) 0.0006(8)
C26 0.0234(10) 0.0221(10) 0.0195(8) -0.0009(7) 0.0035(7) -0.0010(8)
C27 0.0151(9) 0.0225(9) 0.0195(8) 0.0004(7) 0.0024(6) 0.0024(7)
C28 0.0198(9) 0.0263(10) 0.0191(8) -0.0001(7) 0.0037(7) 0.0011(8)
C29 0.0199(10) 0.0217(10) 0.0303(10) -0.0006(7) 0.0008(7) 0.0016(8)
C30 0.0213(10) 0.0245(10) 0.0305(10) 0.0086(8) 0.0041(7) 0.0012(8)
C31 0.0234(10) 0.0318(11) 0.0207(9) 0.0049(7) 0.0057(7) 0.0031(8)
C32 0.0217(10) 0.0246(10) 0.0190(8) -0.0009(7) 0.0040(7) 0.0029(8)
C33 0.0195(9) 0.0259(10) 0.0177(8) -0.0060(7) 0.0046(7) -0.0048(8)
C34 0.0204(10) 0.0388(12) 0.0230(9) -0.0065(8) 0.0014(7) -0.0007(9)
C35 0.0192(11) 0.0498(14) 0.0364(11) -0.0174(10) 0.0053(8) 0.0003(10)
C36 0.0289(12) 0.0587(16) 0.0305(11) -0.0219(10) 0.0170(9) -0.0160(11)
C37 0.0426(14) 0.0477(14) 0.0264(10) -0.0075(9) 0.0173(9) -0.0171(11)
C38 0.0350(12) 0.0296(11) 0.0254(10) -0.0009(8) 0.0127(8) -0.0058(9)
C39 0.0171(9) 0.0249(10) 0.0154(8) -0.0008(7) 0.0058(6) 0.0007(7)
C40 0.0232(10) 0.0204(9) 0.0228(9) 0.0001(7) 0.0019(7) 0.0022(8)
C41 0.0259(10) 0.0287(11) 0.0210(9) -0.0016(7) -0.0014(7) -0.0005(8)
C42 0.0265(10) 0.0277(11) 0.0186(8) -0.0048(7) 0.0057(7) -0.0039(8)
C43 0.0287(11) 0.0194(10) 0.0253(9) 0.0005(7) 0.0069(8) -0.0012(8)
C44 0.0223(10) 0.0259(10) 0.0190(8) 0.0025(7) 0.0029(7) 0.0000(8)
O3 0.0644(14) 0.0646(13) 0.0633(13) -0.0293(10) -0.0333(10) 0.0367(10)
C45 0.0386(13) 0.0404(13) 0.0321(11) 0.0002(9) 0.0000(9) 0.0029(11)
C46 0.0361(14) 0.0655(18) 0.0362(13) -0.0018(11) 0.0018(10) 0.0085(12)
O4A 0.0299(18) 0.053(2) 0.046(2) -0.0117(16) -0.0008(14) 0.0015(15)
C47A 0.025(4) 0.035(5) 0.083(6) -0.015(3) 0.000(3) 0.006(3)
C48A 0.063(4) 0.037(3) 0.024(2) 0.0063(19) 0.013(2) 0.009(3)
O4B 0.097(4) 0.096(4) 0.052(3) -0.007(2) 0.020(2) 0.024(3)
C47B 0.117(11) 0.049(6) 0.275(12) 0.004(8) -0.088(10) 0.018(6)
C48B 0.048(5) 0.042(5) 0.030(3) -0.003(3) 0.010(3) -0.009(4)
B1 0.0185(10) 0.0242(11) 0.0141(8) 0.0003(7) 0.0039(7) -0.0005(8)

loop_
_atom_type_symbol
_atom_type_description
_atom_type_scat_dispersion_real
_atom_type_scat_dispersion_imag
_atom_type_scat_source
C C 0.0033 0.0016 'International Tables Vol C Tables 4.2.6.8 and 6.1.1.4'
H H 0.0000 0.0000 'International Tables Vol C Tables 4.2.6.8 and 6.1.1.4'
B B 0.0013 0.0007 'International Tables Vol C Tables 4.2.6.8 and 6.1.1.4'
N N 0.0061 0.0033 'International Tables Vol C Tables 4.2.6.8 and 6.1.1.4'
O O 0.0106 0.0060 'International Tables Vol C Tables 4.2.6.8 and 6.1.1.4'
Co Co 0.3494 0.9721 'International Tables Vol C Tables 4.2.6.8 and 6.1.1.4'

loop_
_geom_angle_atom_site_label_1
_geom_angle_atom_site_label_2
_geom_angle_atom_site_label_3
_geom_angle
N1 Co1 O2 177.43(6)
N1 Co1 O1 94.79(6)
O2 Co1 O1 83.47(5)
N1 Co1 N2 86.58(6)
O2 Co1 N2 95.20(6)
O1 Co1 N2 178.11(6)
N1 Co1 N5 87.88(6)
O2 Co1 N5 90.23(6)
O1 Co1 N5 90.27(6)
N2 Co1 N5 91.08(6)
N1 Co1 N3 91.48(6)
O2 Co1 N3 90.41(6)
O1 Co1 N3 89.51(6)
N2 Co1 N3 89.15(6)
N5 Co1 N3 179.30(6)
C1 O1 Co1 124.76(12)
C8 O2 Co1 124.40(11)
C3 N1 C4 121.96(15)
C3 N1 Co1 126.47(13)
C4 N1 Co1 110.80(11)
C6 N2 C5 121.51(15)
C6 N2 Co1 126.19(12)
C5 N2 Co1 111.86(11)
C13 N3 C15 105.88(14)
C13 N3 Co1 126.34(12)
C15 N3 Co1 127.69(12)
C13 N4 C14 107.74(14)
C13 N4 C16 126.24(15)
C14 N4 C16 125.98(14)
C17 N5 C19 106.09(15)
C17 N5 Co1 128.11(13)
C19 N5 Co1 125.61(12)
C17 N6 C18 107.05(15)
C17 N6 C20 126.28(16)
C18 N6 C20 126.61(15)
O1 C1 C2 125.27(17)
O1 C1 C9 114.38(16)
C2 C1 C9 120.32(16)
C1 C2 C3 125.73(17)
C1 C2 H2 117.1
C3 C2 H2 117.1
N1 C3 C2 122.12(17)
N1 C3 C10 120.30(17)
C2 C3 C10 117.58(17)
N1 C4 C5 108.43(14)
N1 C4 H4A 110.0
C5 C4 H4A 110.0
N1 C4 H4B 110.0
C5 C4 H4B 110.0
H4A C4 H4B 108.4
N2 C5 C4 107.32(14)
N2 C5 H5A 110.3
C4 C5 H5A 110.3
N2 C5 H5B 110.3
C4 C5 H5B 110.3
H5A C5 H5B 108.5
N2 C6 C7 121.96(16)
N2 C6 C11 120.86(16)
C7 C6 C11 117.17(16)
C8 C7 C6 126.22(17)
C8 C7 H7 116.9
C6 C7 H7 116.9
O2 C8 C7 125.61(16)
O2 C8 C12 113.95(15)
C7 C8 C12 120.42(16)
C1 C9 H9A 109.5
C1 C9 H9B 109.5
H9A C9 H9B 109.5
C1 C9 H9C 109.5
H9A C9 H9C 109.5
H9B C9 H9C 109.5
C3 C10 H10A 109.5
C3 C10 H10B 109.5
H10A C10 H10B 109.5
C3 C10 H10C 109.5
H10A C10 H10C 109.5
H10B C10 H10C 109.5
C6 C11 H11A 109.5
C6 C11 H11B 109.5
H11A C11 H11B 109.5
C6 C11 H11C 109.5
H11A C11 H11C 109.5
H11B C11 H11C 109.5
C8 C12 H12A 109.5
C8 C12 H12B 109.5
H12A C12 H12B 109.5
C8 C12 H12C 109.5
H12A C12 H12C 109.5
H12B C12 H12C 109.5
N3 C13 N4 110.76(15)
N3 C13 H13 124.6
N4 C13 H13 124.6
C15 C14 N4 106.52(15)
C15 C14 H14 126.7
N4 C14 H14 126.7
C14 C15 N3 109.09(16)
C14 C15 H15 125.5
N3 C15 H15 125.5
N4 C16 H16A 109.5
N4 C16 H16B 109.5
H16A C16 H16B 109.5
N4 C16 H16C 109.5
H16A C16 H16C 109.5
H16B C16 H16C 109.5
N5 C17 N6 111.11(16)
N5 C17 H17 124.4
N6 C17 H17 124.4
C19 C18 N6 107.02(16)
C19 C18 H18 126.5
N6 C18 H18 126.5
C18 C19 N5 108.71(17)
C18 C19 H19 125.6
N5 C19 H19 125.6
N6 C20 H20A 109.5
N6 C20 H20B 109.5
H20A C20 H20B 109.5
N6 C20 H20C 109.5
H20A C20 H20C 109.5
H20B C20 H20C 109.5
C22 C21 C26 114.70(17)
C22 C21 B1 123.86(16)
C26 C21 B1 121.25(15)
C23 C22 C21 122.89(18)
C23 C22 H22 118.6
C21 C22 H22 118.6
C22 C23 C24 120.24(18)
C22 C23 H23 119.9
C24 C23 H23 119.9
C25 C24 C23 118.78(18)
C25 C24 H24 120.6
C23 C24 H24 120.6
C26 C25 C24 120.18(18)
C26 C25 H25 119.9
C24 C25 H25 119.9
C25 C26 C21 123.18(17)
C25 C26 H26 118.4
C21 C26 H26 118.4
C32 C27 C28 114.76(16)
C32 C27 B1 124.28(16)
C28 C27 B1 120.57(15)
C29 C28 C27 122.99(17)
C29 C28 H28 118.5
C27 C28 H28 118.5
C30 C29 C28 120.38(18)
C30 C29 H29 119.8
C28 C29 H29 119.8
C29 C30 C31 118.77(17)
C29 C30 H30 120.6
C31 C30 H30 120.6
C30 C31 C32 120.02(17)
C30 C31 H31 120.0
C32 C31 H31 120.0
C31 C32 C27 123.07(17)
C31 C32 H32 118.5
C27 C32 H32 118.5
C34 C33 C38 114.83(17)
C34 C33 B1 123.68(16)
C38 C33 B1 121.28(17)
C33 C34 C35 122.9(2)
C33 C34 H34 118.5
C35 C34 H34 118.5
C36 C35 C34 120.2(2)
C36 C35 H35 119.9
C34 C35 H35 119.9
C37 C36 C35 118.81(19)
C37 C36 H36 120.6
C35 C36 H36 120.6
C36 C37 C38 120.4(2)
C36 C37 H37 119.8
C38 C37 H37 119.8
C37 C38 C33 122.9(2)
C37 C38 H38 118.6
C33 C38 H38 118.6
C44 C39 C40 114.42(16)
C44 C39 B1 122.18(16)
C40 C39 B1 122.99(16)
C41 C40 C39 123.16(18)
C41 C40 H40 118.4
C39 C40 H40 118.4
C42 C41 C40 120.21(18)
C42 C41 H41 119.9
C40 C41 H41 119.9
C43 C42 C41 118.73(18)
C43 C42 H42 120.6
C41 C42 H42 120.6
C42 C43 C44 120.23(18)
C42 C43 H43 119.9
C44 C43 H43 119.9
C43 C44 C39 123.24(17)
C43 C44 H44 118.4
C39 C44 H44 118.4
C45 O3 H3 109.5
O3 C45 C46 112.1(2)
O3 C45 H45A 109.2
C46 C45 H45A 109.2
O3 C45 H45B 109.2
C46 C45 H45B 109.2
H45A C45 H45B 107.9
C45 C46 H46A 109.5
C45 C46 H46B 109.5
H46A C46 H46B 109.5
C45 C46 H46C 109.5
H46A C46 H46C 109.5
H46B C46 H46C 109.5
C48A C47A O4A 112.9(9)
C48A C47A H47A 109.0
O4A C47A H47A 109.0
C48A C47A H47B 109.0
O4A C47A H47B 109.0
H47A C47A H47B 107.8
C47B O4B H4OB 109.5
C48B C47B O4B 96.5(9)
C48B C47B H47C 112.4
O4B C47B H47C 112.4
C48B C47B H47D 112.4
O4B C47B H47D 112.4
H47C C47B H47D 110.0
C47B C48B H48D 109.5
C47B C48B H48E 109.5
H48D C48B H48E 109.5
C47B C48B H48F 109.5
H48D C48B H48F 109.5
H48E C48B H48F 109.5
C27 B1 C33 112.06(15)
C27 B1 C21 104.43(14)
C33 B1 C21 111.55(14)
C27 B1 C39 114.06(14)
C33 B1 C39 104.40(14)
C21 B1 C39 110.53(15)

loop_
_geom_bond_atom_site_label_1
_geom_bond_atom_site_label_2
_geom_bond_distance
Co1 N1 1.8978(15)
Co1 O2 1.8981(12)
Co1 O1 1.8994(12)
Co1 N2 1.9015(15)
Co1 N5 1.9400(14)
Co1 N3 1.9408(14)
O1 C1 1.299(2)
O2 C8 1.300(2)
N1 C3 1.310(2)
N1 C4 1.458(2)
N2 C6 1.311(2)
N2 C5 1.470(2)
N3 C13 1.326(2)
N3 C15 1.380(2)
N4 C13 1.341(2)
N4 C14 1.365(2)
N4 C16 1.458(2)
N5 C17 1.323(2)
N5 C19 1.375(2)
N6 C17 1.340(2)
N6 C18 1.366(3)
N6 C20 1.466(2)
C1 C2 1.377(3)
C1 C9 1.498(3)
C2 C3 1.421(3)
C2 H2 0.9500
C3 C10 1.505(3)
C4 C5 1.510(3)
C4 H4A 0.9900
C4 H4B 0.9900
C5 H5A 0.9900
C5 H5B 0.9900
C6 C7 1.423(3)
C6 C11 1.503(3)
C7 C8 1.367(3)
C7 H7 0.9500
C8 C12 1.506(2)
C9 H9A 0.9800
C9 H9B 0.9800
C9 H9C 0.9800
C10 H10A 0.9800
C10 H10B 0.9800
C10 H10C 0.9800
C11 H11A 0.9800
C11 H11B 0.9800
C11 H11C 0.9800
C12 H12A 0.9800
C12 H12B 0.9800
C12 H12C 0.9800
C13 H13 0.9500
C14 C15 1.355(3)
C14 H14 0.9500
C15 H15 0.9500
C16 H16A 0.9800
C16 H16B 0.9800
C16 H16C 0.9800
C17 H17 0.9500
C18 C19 1.356(3)
C18 H18 0.9500
C19 H19 0.9500
C20 H20A 0.9800
C20 H20B 0.9800
C20 H20C 0.9800
C21 C22 1.407(2)
C21 C26 1.408(2)
C21 B1 1.643(3)
C22 C23 1.386(3)
C22 H22 0.9500
C23 C24 1.390(3)
C23 H23 0.9500
C24 C25 1.386(3)
C24 H24 0.9500
C25 C26 1.383(3)
C25 H25 0.9500
C26 H26 0.9500
C27 C32 1.400(2)
C27 C28 1.405(3)
C27 B1 1.638(3)
C28 C29 1.386(3)
C28 H28 0.9500
C29 C30 1.384(3)
C29 H29 0.9500
C30 C31 1.385(3)
C30 H30 0.9500
C31 C32 1.395(3)
C31 H31 0.9500
C32 H32 0.9500
C33 C34 1.390(3)
C33 C38 1.406(3)
C33 B1 1.640(3)
C34 C35 1.403(3)
C34 H34 0.9500
C35 C36 1.380(3)
C35 H35 0.9500
C36 C37 1.375(3)
C36 H36 0.9500
C37 C38 1.393(3)
C37 H37 0.9500
C38 H38 0.9500
C39 C44 1.399(3)
C39 C40 1.407(2)
C39 B1 1.647(3)
C40 C41 1.387(3)
C40 H40 0.9500
C41 C42 1.386(3)
C41 H41 0.9500
C42 C43 1.379(3)
C42 H42 0.9500
C43 C44 1.393(3)
C43 H43 0.9500
C44 H44 0.9500
O3 C45 1.421(3)
O3 H3 0.8400
C45 C46 1.488(3)
C45 H45A 0.9900
C45 H45B 0.9900
C46 H46A 0.9800
C46 H46B 0.9800
C46 H46C 0.9800
O4A C47A 1.464(11)
O4A H4OA 0.8400
C47A C48A 1.372(9)
C47A H47A 0.9900
C47A H47B 0.9900
C48A H48A 0.9800
C48A H48B 0.9800
C48A H48C 0.9800
O4B C47B 1.618(12)
O4B H4OB 0.8400
C47B C48B 1.398(11)
C47B H47C 0.9900
C47B H47D 0.9900
C48B H48D 0.9800
C48B H48E 0.9800
C48B H48F 0.9800

loop_
_geom_hbond_atom_site_label_D
_geom_hbond_atom_site_label_H
_geom_hbond_atom_site_label_A
_geom_hbond_distance_DH
_geom_hbond_distance_HA
_geom_hbond_distance_DA
_geom_hbond_angle_DHA
_geom_hbond_site_symmetry_A
O3 H3 O2 0.84 2.04 2.816(2) 152.6 1_645
O3 H3 O1 0.84 2.42 3.102(2) 139.0 1_645
O4A H4OA O3 0.84 2.14 2.952(4) 163.9 .
O4B H4OB O3 0.84 1.84 2.659(5) 165.4 .

loop_
_geom_torsion_atom_site_label_1
_geom_torsion_atom_site_label_2
_geom_torsion_atom_site_label_3
_geom_torsion_atom_site_label_4
_geom_torsion
N1 Co1 O1 C1 9.05(13)
O2 Co1 O1 C1 -172.86(13)
N2 Co1 O1 C1 -127.4(17)
N5 Co1 O1 C1 96.94(13)
N3 Co1 O1 C1 -82.39(13)
N1 Co1 O2 C8 -128.6(12)
O1 Co1 O2 C8 -176.14(13)
N2 Co1 O2 C8 5.21(13)
N5 Co1 O2 C8 -85.89(13)
N3 Co1 O2 C8 94.40(13)
O2 Co1 N1 C3 -51.2(13)
O1 Co1 N1 C3 -3.84(15)
N2 Co1 N1 C3 174.85(15)
N5 Co1 N1 C3 -93.94(15)
N3 Co1 N1 C3 85.79(15)
O2 Co1 N1 C4 118.8(12)
O1 Co1 N1 C4 166.17(11)
N2 Co1 N1 C4 -15.13(11)
N5 Co1 N1 C4 76.08(11)
N3 Co1 N1 C4 -104.19(11)
N1 Co1 N2 C6 178.42(15)
O2 Co1 N2 C6 0.28(15)
O1 Co1 N2 C6 -45.0(18)
N5 Co1 N2 C6 90.61(15)
N3 Co1 N2 C6 -90.05(15)
N1 Co1 N2 C5 -9.15(11)
O2 Co1 N2 C5 172.71(11)
O1 Co1 N2 C5 127.4(17)
N5 Co1 N2 C5 -96.96(12)
N3 Co1 N2 C5 82.38(12)
N1 Co1 N3 C13 152.32(15)
O2 Co1 N3 C13 -29.43(15)
O1 Co1 N3 C13 -112.90(15)
N2 Co1 N3 C13 65.76(15)
N5 Co1 N3 C13 175(100)
N1 Co1 N3 C15 -31.40(16)
O2 Co1 N3 C15 146.85(16)
O1 Co1 N3 C15 63.38(16)
N2 Co1 N3 C15 -117.95(16)
N5 Co1 N3 C15 -8(5)
N1 Co1 N5 C17 -119.27(16)
O2 Co1 N5 C17 62.48(16)
O1 Co1 N5 C17 145.95(16)
N2 Co1 N5 C17 -32.73(16)
N3 Co1 N5 C17 -142(5)
N1 Co1 N5 C19 54.94(15)
O2 Co1 N5 C19 -123.32(15)
O1 Co1 N5 C19 -39.85(15)
N2 Co1 N5 C19 141.47(15)
N3 Co1 N5 C19 32(5)
Co1 O1 C1 C2 -7.5(2)
Co1 O1 C1 C9 174.50(11)
O1 C1 C2 C3 -2.0(3)
C9 C1 C2 C3 175.84(17)
C4 N1 C3 C2 -172.13(16)
Co1 N1 C3 C2 -3.1(2)
C4 N1 C3 C10 8.4(3)
Co1 N1 C3 C10 177.36(14)
C1 C2 C3 N1 7.8(3)
C1 C2 C3 C10 -172.74(18)
C3 N1 C4 C5 -154.23(16)
Co1 N1 C4 C5 35.23(16)
C6 N2 C5 C4 -157.11(16)
Co1 N2 C5 C4 30.06(17)
N1 C4 C5 N2 -41.64(18)
C5 N2 C6 C7 -176.49(15)
Co1 N2 C6 C7 -4.7(2)
C5 N2 C6 C11 4.9(2)
Co1 N2 C6 C11 176.66(12)
N2 C6 C7 C8 4.9(3)
C11 C6 C7 C8 -176.46(16)
Co1 O2 C8 C7 -6.5(2)
Co1 O2 C8 C12 174.79(11)
C6 C7 C8 O2 1.2(3)
C6 C7 C8 C12 179.80(16)
C15 N3 C13 N4 -0.36(19)
Co1 N3 C13 N4 176.58(11)
C14 N4 C13 N3 0.6(2)
C16 N4 C13 N3 178.34(16)
C13 N4 C14 C15 -0.6(2)
C16 N4 C14 C15 -178.33(17)
N4 C14 C15 N3 0.4(2)
C13 N3 C15 C14 0.0(2)
Co1 N3 C15 C14 -176.90(13)
C19 N5 C17 N6 1.3(2)
Co1 N5 C17 N6 176.37(12)
C18 N6 C17 N5 -1.5(2)
C20 N6 C17 N5 -179.07(17)
C17 N6 C18 C19 1.1(2)
C20 N6 C18 C19 178.66(18)
N6 C18 C19 N5 -0.4(2)
C17 N5 C19 C18 -0.5(2)
Co1 N5 C19 C18 -175.80(13)
C26 C21 C22 C23 1.9(3)
B1 C21 C22 C23 176.99(18)
C21 C22 C23 C24 -0.6(3)
C22 C23 C24 C25 -0.9(3)
C23 C24 C25 C26 0.8(3)
C24 C25 C26 C21 0.7(3)
C22 C21 C26 C25 -2.0(3)
B1 C21 C26 C25 -177.19(17)
C32 C27 C28 C29 1.0(3)
B1 C27 C28 C29 -172.14(17)
C27 C28 C29 C30 0.1(3)
C28 C29 C30 C31 -0.7(3)
C29 C30 C31 C32 0.3(3)
C30 C31 C32 C27 0.9(3)
C28 C27 C32 C31 -1.4(3)
B1 C27 C32 C31 171.39(17)
C38 C33 C34 C35 0.9(3)
B1 C33 C34 C35 -173.76(18)
C33 C34 C35 C36 -0.4(3)
C34 C35 C36 C37 -1.1(3)
C35 C36 C37 C38 1.9(3)
C36 C37 C38 C33 -1.4(3)
C34 C33 C38 C37 -0.1(3)
B1 C33 C38 C37 174.79(18)
C44 C39 C40 C41 -0.6(3)
B1 C39 C40 C41 172.24(17)
C39 C40 C41 C42 0.5(3)
C40 C41 C42 C43 0.1(3)
C41 C42 C43 C44 -0.5(3)
C42 C43 C44 C39 0.3(3)
C40 C39 C44 C43 0.2(3)
B1 C39 C44 C43 -172.72(17)
C32 C27 B1 C33 143.86(17)
C28 C27 B1 C33 -43.7(2)
C32 C27 B1 C21 -95.24(19)
C28 C27 B1 C21 77.16(19)
C32 C27 B1 C39 25.5(2)
C28 C27 B1 C39 -162.08(16)
C34 C33 B1 C27 -29.0(2)
C38 C33 B1 C27 156.65(17)
C34 C33 B1 C21 -145.66(18)
C38 C33 B1 C21 40.0(2)
C34 C33 B1 C39 95.0(2)
C38 C33 B1 C39 -79.4(2)
C22 C21 B1 C27 -93.39(19)
C26 C21 B1 C27 81.4(2)
C22 C21 B1 C33 27.8(2)
C26 C21 B1 C33 -157.38(16)
C22 C21 B1 C39 143.53(17)
C26 C21 B1 C39 -41.7(2)
C44 C39 B1 C27 -147.67(17)
C40 C39 B1 C27 40.0(2)
C44 C39 B1 C33 89.69(19)
C40 C39 B1 C33 -82.6(2)
C44 C39 B1 C21 -30.4(2)
C40 C39 B1 C21 157.34(16)
